data_2202199
loop_
_publ_author_name
'Dale, Sophie H.'
'Elsegood, Mark R. J.'

_publ_section_title
;
 Trimesic acid bis(<i>N,N</i>-dimethylformamide) solvate at 150K
;
_journal_issue 2
_journal_name_full 'Acta Crystallographica Section E'
_journal_page_first o127
_journal_page_last o128
_journal_paper_doi 10.1107/S160053680300076X
_journal_volume 59
_journal_year 2003
_chemical_formula_iupac 'C15 H20 N2 O8'
_chemical_formula_moiety 'C15 H20 N2 O8'
_chemical_formula_sum 'C15 H20 N2 O8'
_chemical_formula_weight 356.33
_chemical_name_systematic
;
Trimesic acid bis(N,N-dimethylformamide) solvate
;
_space_group_IT_number 14
_symmetry_cell_setting monoclinic
_symmetry_space_group_name_Hall '-P 2ybc'
_symmetry_space_group_name_H-M 'P 1 21/c 1'
_atom_sites_solution_hydrogens 'Geom except OH coords freely refined'
_atom_sites_solution_primary direct
_atom_sites_solution_secondary 'All non-H atoms found by direct methods'
_audit_creation_method SHELXL-97
_cell_angle_alpha 90.00
_cell_angle_beta 90.719(2)
_cell_angle_gamma 90.00
_cell_formula_units_Z 4
_cell_length_a 16.6529(18)
_cell_length_b 14.4143(16)
_cell_length_c 7.2310(8)
_cell_measurement_reflns_used 1416
_cell_measurement_temperature 150(2)
_cell_measurement_theta_max 26.42
_cell_measurement_theta_min 2.45
_cell_volume 1735.6(3)
_computing_cell_refinement 'SAINT (Siemens, 1994)'
_computing_data_collection 'SMART (Siemens, 1994)'
_computing_data_reduction SAINT
_computing_molecular_graphics SHELXTL
_computing_publication_material 'SHELXTL and local programs'
_computing_structure_refinement SHELXTL
_computing_structure_solution 'SHELXTL (Bruker, 1997)'
_diffrn_ambient_temperature 150(2)
_diffrn_measured_fraction_theta_full 0.999
_diffrn_measured_fraction_theta_max 0.999
_diffrn_measurement_device_type 'Bruker SMART 1000 CCD'
_diffrn_measurement_method '\w rotation with narrow frames'
_diffrn_radiation_monochromator graphite
_diffrn_radiation_source 'sealed tube'
_diffrn_radiation_type MoK\a
_diffrn_radiation_wavelength 0.71073
_diffrn_reflns_av_R_equivalents 0.0556
_diffrn_reflns_av_sigmaI/netI 0.0740
_diffrn_reflns_limit_h_max 19
_diffrn_reflns_limit_h_min -19
_diffrn_reflns_limit_k_max 17
_diffrn_reflns_limit_k_min -9
_diffrn_reflns_limit_l_max 8
_diffrn_reflns_limit_l_min -8
_diffrn_reflns_number 8644
_diffrn_reflns_theta_full 25.00
_diffrn_reflns_theta_max 25.00
_diffrn_reflns_theta_min 1.87
_diffrn_standards_decay_% 0
_diffrn_standards_number 0
_exptl_absorpt_coefficient_mu 0.112
_exptl_absorpt_correction_T_max 0.998
_exptl_absorpt_correction_T_min 0.971
_exptl_absorpt_correction_type multi-scan
_exptl_absorpt_process_details '(SADABS; Sheldrick, 2001)'
_exptl_crystal_colour Colourless
_exptl_crystal_density_diffrn 1.364
_exptl_crystal_density_method 'not measured'
_exptl_crystal_description Block
_exptl_crystal_F_000 752
_exptl_crystal_size_max 0.27
_exptl_crystal_size_mid 0.16
_exptl_crystal_size_min 0.02
_refine_diff_density_max 0.234
_refine_diff_density_min -0.219
_refine_ls_extinction_coef 0.0005(4)
_refine_ls_extinction_expression Fc^*^=kFc[1+0.001xFc^2^\l^3^/sin(2\q)]^-1/4^
_refine_ls_extinction_method SHELXTL
_refine_ls_goodness_of_fit_ref 1.025
_refine_ls_hydrogen_treatment mixed
_refine_ls_matrix_type full
_refine_ls_number_parameters 240
_refine_ls_number_reflns 3064
_refine_ls_number_restraints 0
_refine_ls_restrained_S_all 1.025
_refine_ls_R_factor_all 0.1204
_refine_ls_R_factor_gt 0.0514
_refine_ls_shift/su_max <0.001
_refine_ls_shift/su_mean 0.000
_refine_ls_structure_factor_coef Fsqd
_refine_ls_weighting_details 'calc w = 1/[\s^2^(Fo^2^)+(0.0475P)^2^+0.6362P] where P = (Fo^2^+2Fc^2^)/3'
_refine_ls_weighting_scheme calc
_refine_ls_wR_factor_gt 0.1048
_refine_ls_wR_factor_ref 0.1338
_reflns_number_gt 1664
_reflns_number_total 3064
_reflns_threshold_expression I>2\s(I)
_cod_data_source_file wn6132.cif
_cod_data_source_block I
_cod_original_sg_symbol_H-M 'P 21/c'
_cod_database_code 2202199
_cod_database_fobs_code 2202199

loop_
_symmetry_equiv_pos_as_xyz
'x, y, z'
'-x, y+1/2, -z+1/2'
'-x, -y, -z'
'x, -y-1/2, z-1/2'

loop_
_atom_site_label
_atom_site_fract_x
_atom_site_fract_y
_atom_site_fract_z
_atom_site_U_iso_or_equiv
_atom_site_adp_type
_atom_site_calc_flag
_atom_site_refinement_flags
_atom_site_occupancy
_atom_site_disorder_assembly
_atom_site_disorder_group
_atom_site_type_symbol
C1 0.33564(17) 0.6428(2) -0.0696(4) 0.0220(7) Uani d . 1 . . C
C2 0.27185(17) 0.6966(2) -0.0084(4) 0.0208(7) Uani d . 1 . . C
H2 0.2242 0.6673 0.0326 0.025 Uiso calc R 1 . . H
C3 0.27729(17) 0.7922(2) -0.0067(4) 0.0206(7) Uani d . 1 . . C
C4 0.34667(17) 0.8353(2) -0.0695(4) 0.0234(7) Uani d . 1 . . C
H4 0.3502 0.9010 -0.0704 0.028 Uiso calc R 1 . . H
C5 0.41113(18) 0.7819(2) -0.1313(4) 0.0223(7) Uani d . 1 . . C
C6 0.40506(17) 0.6859(2) -0.1303(4) 0.0220(7) Uani d . 1 . . C
H6 0.4488 0.6493 -0.1715 0.026 Uiso calc R 1 . . H
C7 0.33008(18) 0.5389(2) -0.0747(4) 0.0251(8) Uani d . 1 . . C
O1 0.38163(13) 0.48977(15) -0.1405(3) 0.0345(6) Uani d . 1 . . O
O2 0.26379(13) 0.50821(15) -0.0014(3) 0.0316(6) Uani d . 1 . . O
H2A 0.260(2) 0.455(3) -0.019(5) 0.047 Uiso d . 1 . . H
C8 0.21036(18) 0.8513(2) 0.0593(4) 0.0238(8) Uani d . 1 . . C
O3 0.14420(13) 0.80494(16) 0.0989(3) 0.0328(6) Uani d . 1 . . O
H3 0.105(2) 0.839(3) 0.135(5) 0.049 Uiso d . 1 . . H
O4 0.21653(13) 0.93499(15) 0.0756(3) 0.0319(6) Uani d . 1 . . O
C9 0.48552(19) 0.8249(2) -0.2024(4) 0.0270(8) Uani d . 1 . . C
O5 0.48175(14) 0.91764(16) -0.2115(3) 0.0375(6) Uani d . 1 . . O
H5 0.527(2) 0.936(3) -0.252(5) 0.056 Uiso d . 1 . . H
O6 0.54328(13) 0.78065(16) -0.2484(3) 0.0418(7) Uani d . 1 . . O
O7 0.23200(13) 0.33931(16) -0.0409(3) 0.0399(7) Uani d . 1 . . O
C10 0.2856(2) 0.2795(2) -0.0544(5) 0.0332(9) Uani d . 1 . . C
H10 0.3399 0.2995 -0.0583 0.040 Uiso calc R 1 . . H
N1 0.27062(16) 0.18998(18) -0.0638(4) 0.0321(7) Uani d . 1 . . N
C11 0.3350(2) 0.1219(2) -0.0824(5) 0.0428(10) Uani d . 1 . . C
H11A 0.3861 0.1542 -0.0996 0.064 Uiso calc R 1 . . H
H11B 0.3238 0.0822 -0.1897 0.064 Uiso calc R 1 . . H
H11C 0.3382 0.0837 0.0295 0.064 Uiso calc R 1 . . H
C12 0.1889(2) 0.1561(3) -0.0598(6) 0.0538(11) Uani d . 1 . . C
H12A 0.1556 0.1995 0.0100 0.081 Uiso calc R 1 . . H
H12B 0.1878 0.0951 -0.0002 0.081 Uiso calc R 1 . . H
H12C 0.1678 0.1508 -0.1866 0.081 Uiso calc R 1 . . H
O8 0.02931(13) 0.91508(17) 0.2006(3) 0.0419(7) Uani d . 1 . . O
C13 0.0486(2) 0.9956(3) 0.2403(5) 0.0366(9) Uani d . 1 . . C
H13 0.1039 1.0114 0.2333 0.044 Uiso calc R 1 . . H
N2 -0.00169(16) 1.0615(2) 0.2917(4) 0.0336(7) Uani d . 1 . . N
C14 -0.0872(2) 1.0426(3) 0.3040(6) 0.0569(12) Uani d . 1 . . C
H14A -0.1149 1.0677 0.1947 0.085 Uiso calc R 1 . . H
H14B -0.1084 1.0718 0.4156 0.085 Uiso calc R 1 . . H
H14C -0.0958 0.9754 0.3100 0.085 Uiso calc R 1 . . H
C15 0.0248(3) 1.1553(3) 0.3322(6) 0.0626(13) Uani d . 1 . . C
H15A 0.0836 1.1580 0.3287 0.094 Uiso calc R 1 . . H
H15B 0.0066 1.1732 0.4555 0.094 Uiso calc R 1 . . H
H15C 0.0021 1.1979 0.2398 0.094 Uiso calc R 1 . . H

loop_
_atom_site_aniso_label
_atom_site_aniso_U_11
_atom_site_aniso_U_22
_atom_site_aniso_U_33
_atom_site_aniso_U_12
_atom_site_aniso_U_13
_atom_site_aniso_U_23
C1 0.0220(17) 0.0214(18) 0.0225(18) 0.0018(14) 0.0016(14) 0.0002(15)
C2 0.0224(17) 0.0224(18) 0.0177(17) -0.0023(14) 0.0015(14) -0.0012(14)
C3 0.0232(17) 0.0190(18) 0.0197(17) -0.0005(14) 0.0051(14) 0.0010(14)
C4 0.0296(18) 0.0192(18) 0.0212(17) -0.0024(15) -0.0016(14) -0.0006(15)
C5 0.0221(17) 0.0243(19) 0.0203(17) -0.0015(14) -0.0007(14) 0.0001(15)
C6 0.0222(17) 0.0249(19) 0.0191(18) 0.0036(15) 0.0029(14) -0.0041(15)
C7 0.0229(18) 0.0251(19) 0.0274(19) -0.0006(15) 0.0045(15) -0.0029(16)
O1 0.0295(12) 0.0233(13) 0.0510(15) 0.0017(11) 0.0133(11) -0.0098(12)
O2 0.0335(13) 0.0161(12) 0.0455(15) 0.0001(11) 0.0133(11) -0.0016(12)
C8 0.0249(18) 0.023(2) 0.0235(19) -0.0002(16) -0.0004(14) 0.0003(16)
O3 0.0258(13) 0.0240(13) 0.0490(16) 0.0010(11) 0.0150(12) -0.0027(12)
O4 0.0333(13) 0.0178(14) 0.0448(15) 0.0011(11) 0.0041(11) 0.0000(11)
C9 0.0252(18) 0.027(2) 0.029(2) -0.0030(16) 0.0042(15) -0.0014(17)
O5 0.0307(14) 0.0258(14) 0.0562(17) -0.0071(12) 0.0125(12) 0.0020(13)
O6 0.0300(14) 0.0351(15) 0.0608(17) -0.0037(12) 0.0180(13) -0.0018(13)
O7 0.0386(14) 0.0196(13) 0.0619(18) -0.0030(12) 0.0142(12) -0.0018(13)
C10 0.032(2) 0.026(2) 0.041(2) -0.0041(18) 0.0091(17) -0.0013(18)
N1 0.0368(17) 0.0194(16) 0.0403(18) -0.0025(13) 0.0030(14) 0.0032(14)
C11 0.054(3) 0.024(2) 0.050(2) 0.0022(18) 0.003(2) 0.0005(19)
C12 0.045(2) 0.029(2) 0.087(3) -0.0134(19) 0.004(2) 0.002(2)
O8 0.0334(14) 0.0361(16) 0.0565(17) 0.0044(12) 0.0088(12) -0.0096(14)
C13 0.034(2) 0.035(2) 0.040(2) 0.0037(19) 0.0128(17) 0.0026(19)
N2 0.0332(16) 0.0341(18) 0.0336(17) 0.0077(14) 0.0074(13) -0.0021(15)
C14 0.033(2) 0.065(3) 0.072(3) 0.018(2) -0.011(2) -0.030(2)
C15 0.069(3) 0.030(2) 0.090(3) 0.002(2) 0.037(3) -0.005(2)

loop_
_atom_type_symbol
_atom_type_description
_atom_type_scat_dispersion_real
_atom_type_scat_dispersion_imag
_atom_type_scat_source
C C 0.0033 0.0016 'International Tables Vol C Tables 4.2.6.8 and 6.1.1.4'
H H 0.0000 0.0000 'International Tables Vol C Tables 4.2.6.8 and 6.1.1.4'
N N 0.0061 0.0033 'International Tables Vol C Tables 4.2.6.8 and 6.1.1.4'
O O 0.0106 0.0060 'International Tables Vol C Tables 4.2.6.8 and 6.1.1.4'

loop_
_geom_angle_atom_site_label_1
_geom_angle_atom_site_label_2
_geom_angle_atom_site_label_3
_geom_angle
C6 C1 C2 119.5(3)
C6 C1 C7 119.3(3)
C2 C1 C7 121.1(3)
C3 C2 C1 120.6(3)
C3 C2 H2 119.7
C1 C2 H2 119.7
C2 C3 C4 119.8(3)
C2 C3 C8 121.7(3)
C4 C3 C8 118.6(3)
C3 C4 C5 120.2(3)
C3 C4 H4 119.9
C5 C4 H4 119.9
C6 C5 C4 119.4(3)
C6 C5 C9 118.6(3)
C4 C5 C9 122.0(3)
C1 C6 C5 120.6(3)
C1 C6 H6 119.7
C5 C6 H6 119.7
O1 C7 O2 124.4(3)
O1 C7 C1 123.2(3)
O2 C7 C1 112.3(3)
C7 O2 H2A 109(3)
O4 C8 O3 123.3(3)
O4 C8 C3 122.4(3)
O3 C8 C3 114.3(3)
C8 O3 H3 115(2)
O6 C9 O5 123.5(3)
O6 C9 C5 123.3(3)
O5 C9 C5 113.2(3)
C9 O5 H5 106(3)
O7 C10 N1 123.2(3)
O7 C10 H10 118.4
N1 C10 H10 118.4
C10 N1 C12 120.5(3)
C10 N1 C11 121.7(3)
C12 N1 C11 117.9(3)
N1 C11 H11A 109.5
N1 C11 H11B 109.5
H11A C11 H11B 109.5
N1 C11 H11C 109.5
H11A C11 H11C 109.5
H11B C11 H11C 109.5
N1 C12 H12A 109.5
N1 C12 H12B 109.5
H12A C12 H12B 109.5
N1 C12 H12C 109.5
H12A C12 H12C 109.5
H12B C12 H12C 109.5
O8 C13 N2 125.1(3)
O8 C13 H13 117.5
N2 C13 H13 117.5
C13 N2 C15 122.2(3)
C13 N2 C14 120.5(3)
C15 N2 C14 117.3(3)
N2 C14 H14A 109.5
N2 C14 H14B 109.5
H14A C14 H14B 109.5
N2 C14 H14C 109.5
H14A C14 H14C 109.5
H14B C14 H14C 109.5
N2 C15 H15A 109.5
N2 C15 H15B 109.5
H15A C15 H15B 109.5
N2 C15 H15C 109.5
H15A C15 H15C 109.5
H15B C15 H15C 109.5

loop_
_geom_bond_atom_site_label_1
_geom_bond_atom_site_label_2
_geom_bond_site_symmetry_2
_geom_bond_distance
_geom_bond_publ_flag
C1 C6 . 1.388(4) ?
C1 C2 . 1.392(4) ?
C1 C7 . 1.500(4) ?
C2 C3 . 1.382(4) ?
C2 H2 . 0.9500 ?
C3 C4 . 1.393(4) ?
C3 C8 . 1.486(4) ?
C4 C5 . 1.398(4) ?
C4 H4 . 0.9500 ?
C5 C6 . 1.388(4) ?
C5 C9 . 1.483(4) ?
C6 H6 . 0.9500 ?
C7 O1 . 1.215(4) ?
C7 O2 . 1.308(4) ?
O2 H2A . 0.79(4) ?
C8 O4 . 1.217(4) ?
C8 O3 . 1.323(4) ?
O3 H3 . 0.85(4) ?
C9 O6 . 1.204(4) ?
C9 O5 . 1.340(4) ?
O5 H5 . 0.86(4) ?
O7 C10 . 1.245(4) ?
C10 N1 . 1.316(4) ?
C10 H10 . 0.9500 ?
N1 C12 . 1.447(4) ?
N1 C11 . 1.460(4) ?
C11 H11A . 0.9800 ?
C11 H11B . 0.9800 ?
C11 H11C . 0.9800 ?
C12 H12A . 0.9800 ?
C12 H12B . 0.9800 ?
C12 H12C . 0.9800 ?
O8 C13 . 1.238(4) ?
C13 N2 . 1.323(4) ?
C13 H13 . 0.9500 ?
N2 C15 . 1.451(5) ?
N2 C14 . 1.453(4) ?
C14 H14A . 0.9800 ?
C14 H14B . 0.9800 ?
C14 H14C . 0.9800 ?
C15 H15A . 0.9800 ?
C15 H15B . 0.9800 ?
C15 H15C . 0.9800 ?

loop_
_geom_hbond_atom_site_label_D
_geom_hbond_atom_site_label_H
_geom_hbond_atom_site_label_A
_geom_hbond_site_symmetry_A
_geom_hbond_distance_DH
_geom_hbond_distance_HA
_geom_hbond_distance_DA
_geom_hbond_angle_DHA
O2 H2A O7 . 0.79(4) 1.73(4) 2.507(3) 168(4)
O3 H3 O8 . 0.85(4) 1.75(4) 2.599(3) 176(4)
O5 H5 O1 2_654 0.86(4) 1.88(4) 2.732(3) 171(4)

loop_
_geom_torsion_atom_site_label_1
_geom_torsion_atom_site_label_2
_geom_torsion_atom_site_label_3
_geom_torsion_atom_site_label_4
_geom_torsion
C6 C1 C2 C3 -0.4(5)
C7 C1 C2 C3 -179.1(3)
C1 C2 C3 C4 1.0(5)
C1 C2 C3 C8 -179.5(3)
C2 C3 C4 C5 -1.0(5)
C8 C3 C4 C5 179.5(3)
C3 C4 C5 C6 0.4(4)
C3 C4 C5 C9 178.9(3)
C2 C1 C6 C5 -0.3(5)
C7 C1 C6 C5 178.4(3)
C4 C5 C6 C1 0.3(5)
C9 C5 C6 C1 -178.3(3)
C6 C1 C7 O1 -4.7(5)
C2 C1 C7 O1 174.0(3)
C6 C1 C7 O2 175.5(3)
C2 C1 C7 O2 -5.8(4)
C2 C3 C8 O4 174.0(3)
C4 C3 C8 O4 -6.5(5)
C2 C3 C8 O3 -5.8(4)
C4 C3 C8 O3 173.6(3)
C6 C5 C9 O6 -5.0(5)
C4 C5 C9 O6 176.5(3)
C6 C5 C9 O5 174.6(3)
C4 C5 C9 O5 -4.0(4)
O7 C10 N1 C12 0.5(5)
O7 C10 N1 C11 179.1(3)
O8 C13 N2 C15 -178.5(4)
O8 C13 N2 C14 -0.5(6)

loop_
_cod_related_entry_id
_cod_related_entry_database
_cod_related_entry_code
1 ChemSpider 21131938
